data_7239455
loop_
_publ_author_name
'Wang, Hui'
'Safarifard, Vahid'
'Wang, Si-Yao'
'Tu, Ling-Hui'
'Xiao, Hong-Ping'
'Huang, Bi-Feng'
'Li, Xin-Hua'
'Payehghadr, Mahmood'
'Morsali, Ali'

_publ_section_title
;
 Five copper(ii) metal--organic coordination complexes with micro-channels
 based on flexible bis(imidazole) and carboxybenzaldehyde ligands;
 structural influence of experimental conditions on their frameworks
;
_journal_issue 22
_journal_name_full 'RSC Advances'
_journal_page_first 11423
_journal_paper_doi 10.1039/c3ra47177b
_journal_volume 4
_journal_year 2014
_chemical_formula_moiety 'C30 H24 Cu N4 O6, H2 O'
_chemical_formula_sum 'C30 H26 Cu N4 O7'
_chemical_formula_weight 618.09
_space_group_IT_number 2
_space_group_name_Hall '-P 1'
_space_group_name_H-M_alt 'P -1'
_symmetry_cell_setting triclinic
_symmetry_space_group_name_Hall '-P 1'
_symmetry_space_group_name_H-M 'P -1'
_atom_sites_solution_hydrogens geom
_atom_sites_solution_primary direct
_atom_sites_solution_secondary difmap
_audit_creation_method SHELXL-97
_cell_angle_alpha 104.097(3)
_cell_angle_beta 104.031(3)
_cell_angle_gamma 104.282(2)
_cell_formula_units_Z 2
_cell_length_a 10.7315(9)
_cell_length_b 10.9239(9)
_cell_length_c 12.9081(18)
_cell_measurement_reflns_used 2529
_cell_measurement_temperature 298(2)
_cell_measurement_theta_max 23.67
_cell_measurement_theta_min 3.06
_cell_volume 1346.6(2)
_computing_cell_refinement 'SAINT (Bruker, 2002)'
_computing_data_collection 'SMART (Bruker, 2002)'
_computing_data_reduction SAINT
_computing_molecular_graphics 'XP (Bruker, 2002)'
_computing_publication_material 'SHELXL-97 (Bruker, 2002)'
_computing_structure_refinement 'SHELXL-97 (Sheldrick, 1997)'
_computing_structure_solution 'SHELXS-97 (Sheldrick, 1997)'
_diffrn_ambient_temperature 298(2)
_diffrn_measured_fraction_theta_full 0.985
_diffrn_measured_fraction_theta_max 0.985
_diffrn_measurement_device_type 'Bruker APEX II area-detector diffractometer'
_diffrn_measurement_method '\f and \w scans'
_diffrn_radiation_monochromator graphite
_diffrn_radiation_source 'fine-focus sealed tube'
_diffrn_radiation_type MoK\a
_diffrn_radiation_wavelength 0.71073
_diffrn_reflns_av_R_equivalents 0.0385
_diffrn_reflns_av_sigmaI/netI 0.0569
_diffrn_reflns_limit_h_max 12
_diffrn_reflns_limit_h_min -12
_diffrn_reflns_limit_k_max 12
_diffrn_reflns_limit_k_min -13
_diffrn_reflns_limit_l_max 15
_diffrn_reflns_limit_l_min -15
_diffrn_reflns_number 11015
_diffrn_reflns_theta_full 25.10
_diffrn_reflns_theta_max 25.10
_diffrn_reflns_theta_min 2.03
_exptl_absorpt_coefficient_mu 0.868
_exptl_absorpt_correction_T_max 0.9030
_exptl_absorpt_correction_T_min 0.8253
_exptl_absorpt_correction_type multi-scan
_exptl_absorpt_process_details 'SADABS (Bruker, 2002)'
_exptl_crystal_colour Blue
_exptl_crystal_density_diffrn 1.524
_exptl_crystal_density_method 'not measured'
_exptl_crystal_description Prism
_exptl_crystal_F_000 638
_exptl_crystal_size_max 0.23
_exptl_crystal_size_mid 0.18
_exptl_crystal_size_min 0.12
_refine_diff_density_max 0.725
_refine_diff_density_min -0.742
_refine_diff_density_rms 0.136
_refine_ls_extinction_method none
_refine_ls_goodness_of_fit_ref 1.064
_refine_ls_hydrogen_treatment constr
_refine_ls_matrix_type full
_refine_ls_number_parameters 379
_refine_ls_number_reflns 4725
_refine_ls_number_restraints 20
_refine_ls_restrained_S_all 1.100
_refine_ls_R_factor_all 0.0963
_refine_ls_R_factor_gt 0.0664
_refine_ls_shift/su_max 0.000
_refine_ls_shift/su_mean 0.000
_refine_ls_structure_factor_coef Fsqd
_refine_ls_weighting_details 'calc w=1/[\s^2^(Fo^2^)+(0.1578P)^2^+0.0000P] where P=(Fo^2^+2Fc^2^)/3'
_refine_ls_weighting_scheme calc
_refine_ls_wR_factor_gt 0.1970
_refine_ls_wR_factor_ref 0.2296
_reflns_number_gt 3378
_reflns_number_total 4725
_reflns_threshold_expression I>2\s(I)
_cod_data_source_file c3ra47177b.txt
_cod_data_source_block 1
_cod_depositor_comments
;
The following automatic conversions were performed:

data item '_exptl_absorpt_correction_type' value 'Multi-scan' was
changed to 'multi-scan' in accordance with the
/home/saulius/struct/COD-crude-data/automatic-downloads/DataCite-retrospective/RSC/depositions/lib/dictionaries/cif_core.dic
dictionary named 'cif_core.dic' version 2.4.2 last updated on
2011-04-26.

data item '_symmetry_cell_setting' value 'Triclinic' was changed to
'triclinic' in accordance with the
/home/saulius/struct/COD-crude-data/automatic-downloads/DataCite-retrospective/RSC/depositions/lib/dictionaries/cif_core.dic
dictionary named 'cif_core.dic' version 2.4.2 last updated on
2011-04-26.

Automatic conversion script
Id: cif_fix_values 6909 2019-04-08 15:41:33Z antanas 
;
_cod_database_code 7239455

loop_
_symmetry_equiv_pos_as_xyz
'x, y, z'
'-x, -y, -z'

loop_
_atom_site_label
_atom_site_type_symbol
_atom_site_fract_x
_atom_site_fract_y
_atom_site_fract_z
_atom_site_U_iso_or_equiv
_atom_site_adp_type
_atom_site_occupancy
_atom_site_symmetry_multiplicity
_atom_site_calc_flag
_atom_site_refinement_flags
Cu1 Cu -0.00677(6) 0.65765(6) 0.15285(5) 0.0352(3) Uani 1 1 d U
O1 O 0.0291(4) 0.6468(4) 0.3060(3) 0.0382(9) Uani 1 1 d .
O2 O 0.0164(5) 0.8510(4) 0.3441(3) 0.0595(13) Uani 1 1 d .
O3 O 0.2433(5) 0.9092(5) 0.9222(3) 0.0587(12) Uani 1 1 d .
O4 O -0.0546(4) 0.7334(5) 0.0247(4) 0.0591(10) Uani 1 1 d U
O5 O -0.0304(6) 0.5610(6) -0.0866(5) 0.0833(14) Uani 1 1 d U
O6 O -0.2928(6) 0.7468(7) -0.5506(4) 0.0908(19) Uani 1 1 d .
O7 O 0.2861(5) 0.1856(5) 0.9336(5) 0.0795(16) Uani 1 1 d .
H7A H 0.2793 0.1971 0.8699 0.119 Uiso 1 1 d R
H7B H 0.2592 0.1235 0.9600 0.119 Uiso 1 1 d R
N1 N 0.1909(4) 0.7463(4) 0.1900(3) 0.0323(10) Uani 1 1 d .
N2 N 0.3883(4) 0.8717(4) 0.1955(4) 0.0383(11) Uani 1 1 d .
N3 N 0.6026(4) 1.4674(4) 0.1370(4) 0.0384(11) Uani 1 1 d .
N4 N 0.7997(4) 1.5533(4) 0.1184(4) 0.0362(10) Uani 1 1 d .
C1 C 0.0393(5) 0.7600(5) 0.3744(4) 0.0329(12) Uani 1 1 d .
C2 C 0.0825(5) 0.7725(5) 0.4971(4) 0.0313(11) Uani 1 1 d .
C3 C 0.1033(5) 0.8921(5) 0.5775(4) 0.0348(12) Uani 1 1 d .
H3 H 0.0906 0.9643 0.5554 0.042 Uiso 1 1 calc R
C4 C 0.1430(5) 0.9042(5) 0.6906(4) 0.0386(13) Uani 1 1 d .
H4 H 0.1580 0.9849 0.7445 0.046 Uiso 1 1 calc R
C5 C 0.1605(5) 0.7975(5) 0.7242(4) 0.0351(12) Uani 1 1 d .
C6 C 0.1397(5) 0.6774(6) 0.6431(5) 0.0407(13) Uani 1 1 d .
H6 H 0.1520 0.6051 0.6651 0.049 Uiso 1 1 calc R
C7 C 0.1013(5) 0.6657(5) 0.5311(4) 0.0355(12) Uani 1 1 d .
H7 H 0.0877 0.5853 0.4773 0.043 Uiso 1 1 calc R
C8 C 0.2063(6) 0.8075(7) 0.8440(5) 0.0467(15) Uani 1 1 d .
H8 H 0.2067 0.7293 0.8606 0.056 Uiso 1 1 calc R
C9 C -0.0628(6) 0.6642(7) -0.0674(5) 0.0518(11) Uani 1 1 d U
C10 C -0.1129(6) 0.7136(7) -0.1646(5) 0.0500(14) Uani 1 1 d U
C11 C -0.1480(6) 0.6244(6) -0.2706(6) 0.0562(18) Uani 1 1 d .
H11 H -0.1405 0.5399 -0.2786 0.067 Uiso 1 1 calc R
C12 C -0.1933(6) 0.6578(6) -0.3633(6) 0.0507(16) Uani 1 1 d .
H12 H -0.2214 0.5943 -0.4343 0.061 Uiso 1 1 calc R
C13 C -0.1984(5) 0.7818(6) -0.3543(5) 0.0400(13) Uani 1 1 d .
C14 C -0.1592(6) 0.8770(5) -0.2506(5) 0.0418(13) Uani 1 1 d .
H14 H -0.1590 0.9635 -0.2449 0.050 Uiso 1 1 calc R
C15 C -0.1195(6) 0.8419(6) -0.1538(5) 0.0493(15) Uani 1 1 d .
H15 H -0.0977 0.9033 -0.0827 0.059 Uiso 1 1 calc R
C16 C -0.2455(7) 0.8186(8) -0.4578(6) 0.0623(19) Uani 1 1 d .
H16 H -0.2359 0.9082 -0.4469 0.075 Uiso 1 1 calc R
C17 C 0.2534(5) 0.8321(5) 0.1491(4) 0.0333(12) Uani 1 1 d .
H17 H 0.2091 0.8621 0.0941 0.040 Uiso 1 1 calc R
C18 C 0.2937(6) 0.7316(6) 0.2688(5) 0.0490(16) Uani 1 1 d .
H18 H 0.2807 0.6767 0.3127 0.059 Uiso 1 1 calc R
C19 C 0.4143(6) 0.8072(6) 0.2732(6) 0.0528(17) Uani 1 1 d .
H19 H 0.4989 0.8147 0.3195 0.063 Uiso 1 1 calc R
C20 C 0.4872(6) 0.9753(6) 0.1756(5) 0.0441(14) Uani 1 1 d .
H20A H 0.4584 0.9664 0.0961 0.053 Uiso 1 1 calc R
H20B H 0.5744 0.9608 0.1936 0.053 Uiso 1 1 calc R
C21 C 0.5045(5) 1.1131(5) 0.2424(5) 0.0379(13) Uani 1 1 d .
C22 C 0.5370(6) 1.1532(6) 0.3599(5) 0.0478(15) Uani 1 1 d .
H22 H 0.5473 1.0925 0.3981 0.057 Uiso 1 1 calc R
C23 C 0.5536(6) 1.2808(6) 0.4178(5) 0.0509(16) Uani 1 1 d .
H23 H 0.5742 1.3056 0.4958 0.061 Uiso 1 1 calc R
C24 C 0.5409(6) 1.3758(6) 0.3653(5) 0.0443(14) Uani 1 1 d .
H24 H 0.5530 1.4628 0.4068 0.053 Uiso 1 1 calc R
C25 C 0.5100(5) 1.3377(6) 0.2495(5) 0.0392(13) Uani 1 1 d .
C26 C 0.4916(5) 1.2065(6) 0.1894(5) 0.0394(13) Uani 1 1 d .
H26 H 0.4701 1.1813 0.1113 0.047 Uiso 1 1 calc R
C27 C 0.4967(6) 1.4403(6) 0.1902(6) 0.0479(15) Uani 1 1 d .
H27A H 0.4081 1.4079 0.1330 0.058 Uiso 1 1 calc R
H27B H 0.5034 1.5226 0.2444 0.058 Uiso 1 1 calc R
C28 C 0.7278(6) 1.5571(6) 0.1880(5) 0.0419(14) Uani 1 1 d .
H28 H 0.7593 1.6140 0.2621 0.050 Uiso 1 1 calc R
C29 C 0.5957(5) 1.4040(5) 0.0293(5) 0.0408(13) Uani 1 1 d .
H29 H 0.5213 1.3367 -0.0258 0.049 Uiso 1 1 calc R
C30 C 0.7168(6) 1.4574(5) 0.0183(5) 0.0405(13) Uani 1 1 d .
H30 H 0.7406 1.4334 -0.0466 0.049 Uiso 1 1 calc R

loop_
_atom_site_aniso_label
_atom_site_aniso_U_11
_atom_site_aniso_U_22
_atom_site_aniso_U_33
_atom_site_aniso_U_23
_atom_site_aniso_U_13
_atom_site_aniso_U_12
Cu1 0.0335(4) 0.0412(4) 0.0251(4) 0.0154(3) 0.0064(3) 0.0008(3)
O1 0.051(2) 0.039(2) 0.0230(18) 0.0107(16) 0.0108(17) 0.0107(17)
O2 0.104(4) 0.057(3) 0.031(2) 0.023(2) 0.020(2) 0.044(3)
O3 0.068(3) 0.065(3) 0.021(2) 0.007(2) 0.005(2) 0.000(2)
O4 0.053(3) 0.091(3) 0.0366(15) 0.0360(15) 0.013(2) 0.014(2)
O5 0.089(2) 0.0783(18) 0.088(2) 0.0394(15) 0.0175(16) 0.0343(17)
O6 0.088(4) 0.138(5) 0.035(3) 0.035(3) 0.012(3) 0.018(4)
O7 0.071(3) 0.070(3) 0.074(4) 0.012(3) 0.005(3) 0.013(3)
N1 0.039(2) 0.031(2) 0.024(2) 0.0138(17) 0.0064(19) 0.0051(18)
N2 0.032(2) 0.038(2) 0.040(3) 0.016(2) 0.006(2) 0.0043(19)
N3 0.035(2) 0.046(3) 0.039(3) 0.023(2) 0.015(2) 0.008(2)
N4 0.040(3) 0.037(2) 0.030(2) 0.0157(19) 0.012(2) 0.0037(19)
C1 0.042(3) 0.035(3) 0.019(2) 0.005(2) 0.011(2) 0.010(2)
C2 0.030(3) 0.036(3) 0.027(3) 0.012(2) 0.009(2) 0.008(2)
C3 0.042(3) 0.037(3) 0.022(3) 0.009(2) 0.006(2) 0.011(2)
C4 0.042(3) 0.040(3) 0.028(3) 0.004(2) 0.015(2) 0.005(2)
C5 0.025(3) 0.046(3) 0.025(3) 0.012(2) 0.003(2) 0.002(2)
C6 0.038(3) 0.047(3) 0.035(3) 0.020(3) 0.008(2) 0.008(2)
C7 0.042(3) 0.035(3) 0.028(3) 0.010(2) 0.013(2) 0.008(2)
C8 0.037(3) 0.068(4) 0.030(3) 0.020(3) 0.007(3) 0.007(3)
C9 0.055(2) 0.0606(18) 0.0408(11) 0.0311(13) 0.0116(15) 0.0093(15)
C10 0.034(3) 0.079(4) 0.040(2) 0.038(3) 0.012(3) 0.006(3)
C11 0.044(4) 0.045(3) 0.079(5) 0.031(3) 0.013(3) 0.009(3)
C12 0.041(3) 0.040(3) 0.053(4) 0.005(3) 0.001(3) 0.005(3)
C13 0.031(3) 0.053(3) 0.032(3) 0.017(3) 0.008(2) 0.006(2)
C14 0.056(4) 0.035(3) 0.040(3) 0.015(2) 0.018(3) 0.018(3)
C15 0.053(4) 0.062(4) 0.025(3) 0.006(3) 0.009(3) 0.017(3)
C16 0.061(4) 0.083(5) 0.038(4) 0.029(4) 0.008(3) 0.012(4)
C17 0.031(3) 0.037(3) 0.031(3) 0.011(2) 0.010(2) 0.007(2)
C18 0.046(3) 0.047(3) 0.047(4) 0.028(3) 0.003(3) 0.004(3)
C19 0.037(3) 0.053(3) 0.060(4) 0.033(3) -0.003(3) 0.005(3)
C20 0.033(3) 0.046(3) 0.051(4) 0.024(3) 0.012(3) 0.004(2)
C21 0.023(3) 0.048(3) 0.042(3) 0.020(3) 0.014(2) 0.002(2)
C22 0.036(3) 0.059(4) 0.049(4) 0.031(3) 0.011(3) 0.006(3)
C23 0.043(3) 0.063(4) 0.037(3) 0.018(3) 0.006(3) 0.006(3)
C24 0.038(3) 0.049(3) 0.041(3) 0.013(3) 0.014(3) 0.008(2)
C25 0.028(3) 0.046(3) 0.052(4) 0.029(3) 0.016(3) 0.010(2)
C26 0.027(3) 0.054(3) 0.037(3) 0.023(3) 0.009(2) 0.006(2)
C27 0.039(3) 0.054(3) 0.067(4) 0.039(3) 0.023(3) 0.019(3)
C28 0.043(3) 0.045(3) 0.033(3) 0.016(2) 0.012(3) 0.002(2)
C29 0.035(3) 0.035(3) 0.045(3) 0.014(2) 0.008(3) 0.004(2)
C30 0.041(3) 0.038(3) 0.039(3) 0.012(2) 0.012(3) 0.010(2)

loop_
_atom_type_symbol
_atom_type_description
_atom_type_scat_dispersion_real
_atom_type_scat_dispersion_imag
_atom_type_scat_source
C C 0.0033 0.0016 'International Tables Vol C Tables 4.2.6.8 and 6.1.1.4'
H H 0.0000 0.0000 'International Tables Vol C Tables 4.2.6.8 and 6.1.1.4'
Cu Cu 0.3201 1.2651 'International Tables Vol C Tables 4.2.6.8 and 6.1.1.4'
N N 0.0061 0.0033 'International Tables Vol C Tables 4.2.6.8 and 6.1.1.4'
O O 0.0106 0.0060 'International Tables Vol C Tables 4.2.6.8 and 6.1.1.4'

loop_
_geom_angle_atom_site_label_1
_geom_angle_atom_site_label_2
_geom_angle_atom_site_label_3
_geom_angle
_geom_angle_site_symmetry_1
_geom_angle_site_symmetry_3
O1 Cu1 N1 88.44(16) . .
O1 Cu1 N4 88.85(16) . 1_445
N1 Cu1 N4 174.32(16) . 1_445
O1 Cu1 O4 158.20(19) . .
N1 Cu1 O4 92.66(17) . .
N4 Cu1 O4 91.72(17) 1_445 .
C1 O1 Cu1 109.0(3) . .
C9 O4 Cu1 115.4(5) . .
H7A O7 H7B 138.9 . .
C17 N1 C18 104.6(4) . .
C17 N1 Cu1 129.1(4) . .
C18 N1 Cu1 126.3(3) . .
C17 N2 C19 106.6(4) . .
C17 N2 C20 126.0(4) . .
C19 N2 C20 127.0(5) . .
C28 N3 C29 107.0(5) . .
C28 N3 C27 125.6(5) . .
C29 N3 C27 127.3(5) . .
C28 N4 C30 106.5(4) . .
C28 N4 Cu1 127.2(4) . 1_665
C30 N4 Cu1 126.2(4) . 1_665
O2 C1 O1 123.8(5) . .
O2 C1 C2 121.0(5) . .
O1 C1 C2 115.2(4) . .
C7 C2 C3 119.5(5) . .
C7 C2 C1 120.8(5) . .
C3 C2 C1 119.7(4) . .
C4 C3 C2 119.9(5) . .
C4 C3 H3 120.1 . .
C2 C3 H3 120.1 . .
C5 C4 C3 120.5(5) . .
C5 C4 H4 119.7 . .
C3 C4 H4 119.7 . .
C4 C5 C6 119.4(5) . .
C4 C5 C8 122.1(5) . .
C6 C5 C8 118.4(5) . .
C7 C6 C5 120.1(5) . .
C7 C6 H6 120.0 . .
C5 C6 H6 120.0 . .
C6 C7 C2 120.6(5) . .
C6 C7 H7 119.7 . .
C2 C7 H7 119.7 . .
O3 C8 C5 124.9(6) . .
O3 C8 H8 117.5 . .
C5 C8 H8 117.5 . .
O4 C9 O5 125.6(6) . .
O4 C9 C10 115.3(6) . .
O5 C9 C10 119.1(6) . .
C11 C10 C15 119.0(5) . .
C11 C10 C9 115.7(6) . .
C15 C10 C9 125.3(6) . .
C12 C11 C10 120.9(6) . .
C12 C11 H11 119.6 . .
C10 C11 H11 119.6 . .
C13 C12 C11 120.8(6) . .
C13 C12 H12 119.6 . .
C11 C12 H12 119.6 . .
C12 C13 C14 120.9(5) . .
C12 C13 C16 120.3(6) . .
C14 C13 C16 118.8(6) . .
C13 C14 C15 119.0(5) . .
C13 C14 H14 120.5 . .
C15 C14 H14 120.5 . .
C10 C15 C14 119.3(5) . .
C10 C15 H15 120.3 . .
C14 C15 H15 120.3 . .
O6 C16 C13 126.9(8) . .
O6 C16 H16 116.6 . .
C13 C16 H16 116.6 . .
N1 C17 N2 112.3(5) . .
N1 C17 H17 123.9 . .
N2 C17 H17 123.9 . .
C19 C18 N1 110.5(5) . .
C19 C18 H18 124.7 . .
N1 C18 H18 124.7 . .
C18 C19 N2 106.1(5) . .
C18 C19 H19 127.0 . .
N2 C19 H19 127.0 . .
N2 C20 C21 113.8(5) . .
N2 C20 H20A 108.8 . .
C21 C20 H20A 108.8 . .
N2 C20 H20B 108.8 . .
C21 C20 H20B 108.8 . .
H20A C20 H20B 107.7 . .
C26 C21 C22 118.1(6) . .
C26 C21 C20 120.0(5) . .
C22 C21 C20 121.8(5) . .
C23 C22 C21 119.8(6) . .
C23 C22 H22 120.1 . .
C21 C22 H22 120.1 . .
C22 C23 C24 122.5(6) . .
C22 C23 H23 118.7 . .
C24 C23 H23 118.7 . .
C25 C24 C23 118.1(6) . .
C25 C24 H24 120.9 . .
C23 C24 H24 120.9 . .
C24 C25 C26 119.6(5) . .
C24 C25 C27 119.1(6) . .
C26 C25 C27 121.3(5) . .
C21 C26 C25 121.7(5) . .
C21 C26 H26 119.1 . .
C25 C26 H26 119.1 . .
N3 C27 C25 111.6(5) . .
N3 C27 H27A 109.3 . .
C25 C27 H27A 109.3 . .
N3 C27 H27B 109.3 . .
C25 C27 H27B 109.3 . .
H27A C27 H27B 108.0 . .
N4 C28 N3 110.6(5) . .
N4 C28 H28 124.7 . .
N3 C28 H28 124.7 . .
C30 C29 N3 107.1(5) . .
C30 C29 H29 126.5 . .
N3 C29 H29 126.5 . .
C29 C30 N4 108.8(5) . .
C29 C30 H30 125.6 . .
N4 C30 H30 125.6 . .

loop_
_geom_bond_atom_site_label_1
_geom_bond_atom_site_label_2
_geom_bond_distance
_geom_bond_site_symmetry_2
Cu1 O1 1.958(3) .
Cu1 N1 1.984(4) .
Cu1 N4 1.987(4) 1_445
Cu1 O4 2.037(4) .
O1 C1 1.294(6) .
O2 C1 1.211(6) .
O3 C8 1.205(8) .
O4 C9 1.213(8) .
O5 C9 1.245(8) .
O6 C16 1.166(9) .
O7 H7A 0.8502 .
O7 H7B 0.8501 .
N1 C17 1.307(6) .
N1 C18 1.378(7) .
N2 C17 1.336(6) .
N2 C19 1.373(7) .
N2 C20 1.467(6) .
N3 C28 1.344(7) .
N3 C29 1.369(8) .
N3 C27 1.470(7) .
N4 C28 1.318(7) .
N4 C30 1.372(7) .
N4 Cu1 1.987(4) 1_665
C1 C2 1.500(7) .
C2 C7 1.385(7) .
C2 C3 1.384(7) .
C3 C4 1.381(7) .
C3 H3 0.9300 .
C4 C5 1.377(8) .
C4 H4 0.9300 .
C5 C6 1.393(8) .
C5 C8 1.473(7) .
C6 C7 1.368(7) .
C6 H6 0.9300 .
C7 H7 0.9300 .
C8 H8 0.9300 .
C9 C10 1.517(8) .
C10 C11 1.372(10) .
C10 C15 1.395(9) .
C11 C12 1.349(9) .
C11 H11 0.9300 .
C12 C13 1.347(8) .
C12 H12 0.9300 .
C13 C14 1.372(8) .
C13 C16 1.495(8) .
C14 C15 1.395(8) .
C14 H14 0.9300 .
C15 H15 0.9300 .
C16 H16 0.9300 .
C17 H17 0.9300 .
C18 C19 1.332(8) .
C18 H18 0.9300 .
C19 H19 0.9300 .
C20 C21 1.482(8) .
C20 H20A 0.9700 .
C20 H20B 0.9700 .
C21 C26 1.376(8) .
C21 C22 1.398(8) .
C22 C23 1.357(9) .
C22 H22 0.9300 .
C23 C24 1.386(8) .
C23 H23 0.9300 .
C24 C25 1.380(8) .
C24 H24 0.9300 .
C25 C26 1.392(9) .
C25 C27 1.519(7) .
C26 H26 0.9300 .
C27 H27A 0.9700 .
C27 H27B 0.9700 .
C28 H28 0.9300 .
C29 C30 1.344(8) .
C29 H29 0.9300 .
C30 H30 0.9300 .

loop_
_geom_hbond_atom_site_label_D
_geom_hbond_atom_site_label_H
_geom_hbond_atom_site_label_A
_geom_hbond_distance_DH
_geom_hbond_distance_HA
_geom_hbond_distance_DA
_geom_hbond_angle_DHA
_geom_hbond_site_symmetry_A
O7 H7B O3 0.85 2.23 2.901(7) 136.3 1_545
